data_7061247
loop_
_publ_author_name
'Athira, Mohanakumaran'
'Smile, Suresh Snoxma'
'Shanmugam, Ponnusamy'

_publ_section_title
;
 BF3&#x00B7;OEt2 catalyzed synthesis of functionalized
 9-fluorene-9-ylidene appended quinazolin-4-ones
;
_journal_issue 6
_journal_name_full 'New Journal of Chemistry'
_journal_page_first 2952
_journal_page_last 2961
_journal_paper_doi 10.1039/D1NJ05379E
_journal_volume 46
_journal_year 2022
_chemical_formula_moiety 'C34 H23 I N2 O, C H2 Cl2'
_chemical_formula_sum 'C35 H25 Cl2 I N2 O'
_chemical_formula_weight 687.37
_chemical_name_common AM3-63
_chemical_name_systematic 2-((9H-fluoren-9-ylidene)methyl)-6-iodo-1,2-diphenyl-2,3-dihydroquinazolin-4(1H)-one
_space_group_crystal_system triclinic
_space_group_IT_number 2
_space_group_name_Hall '-P 1'
_space_group_name_H-M_alt 'P -1'
_atom_sites_solution_hydrogens mixed
_audit_creation_method SHELXL-2018/3
_audit_update_record
;
2019-11-22 deposited with the CCDC.	2022-01-11 downloaded from the CCDC.
;
_cell_angle_alpha 113.666(12)
_cell_angle_beta 91.973(14)
_cell_angle_gamma 94.252(13)
_cell_formula_units_Z 2
_cell_length_a 11.086(4)
_cell_length_b 11.540(4)
_cell_length_c 12.936(4)
_cell_measurement_reflns_used 9186
_cell_measurement_temperature 296(2)
_cell_measurement_theta_max 26.46
_cell_measurement_theta_min 3.07
_cell_volume 1507.8(9)
_computing_cell_refinement 'APEX3/SAINT (Bruker, 2016)'
_computing_data_collection 'APEX3(Bruker, 2016)'
_computing_data_reduction 'SAINT/XPREP (Bruker, 2016)'
_computing_molecular_graphics 'ORTEP3 (Farrugia, 1997) and Mercury (Bruno et al., 2002)'
_computing_publication_material 'SHELXL-2018/3 (Sheldrick, 2018)'
_computing_structure_refinement 'SHELXL-2018/3 (Sheldrick, 2018)'
_computing_structure_solution 'SHELXT-2014/5 (Sheldrick, 2014)'
_diffrn_ambient_temperature 296(2)
_diffrn_measured_fraction_theta_full 0.997
_diffrn_measured_fraction_theta_max 0.990
_diffrn_measurement_device_type 'Bruker axs kappa apex3 CMOS Diffractometer'
_diffrn_measurement_method '\w and \f scan'
_diffrn_radiation_monochromator graphite
_diffrn_radiation_source 'fine-focus sealed tube'
_diffrn_radiation_type MoK\a
_diffrn_radiation_wavelength 0.71073
_diffrn_reflns_av_R_equivalents 0.0493
_diffrn_reflns_av_unetI/netI 0.0259
_diffrn_reflns_Laue_measured_fraction_full 0.997
_diffrn_reflns_Laue_measured_fraction_max 0.990
_diffrn_reflns_limit_h_max 13
_diffrn_reflns_limit_h_min -13
_diffrn_reflns_limit_k_max 14
_diffrn_reflns_limit_k_min -14
_diffrn_reflns_limit_l_max 16
_diffrn_reflns_limit_l_min -16
_diffrn_reflns_number 48643
_diffrn_reflns_point_group_measured_fraction_full 0.997
_diffrn_reflns_point_group_measured_fraction_max 0.990
_diffrn_reflns_theta_full 25.242
_diffrn_reflns_theta_max 26.499
_diffrn_reflns_theta_min 3.070
_exptl_absorpt_coefficient_mu 1.270
_exptl_absorpt_correction_T_max 0.7454
_exptl_absorpt_correction_T_min 0.6303
_exptl_absorpt_correction_type multi-scan
_exptl_absorpt_process_details 'SADABS (Bruker, 2016)'
_exptl_crystal_colour yellow
_exptl_crystal_density_diffrn 1.514
_exptl_crystal_description BLOCK
_exptl_crystal_F_000 688
_exptl_crystal_size_max 0.200
_exptl_crystal_size_mid 0.150
_exptl_crystal_size_min 0.150
_refine_diff_density_max 2.290
_refine_diff_density_min -1.667
_refine_diff_density_rms 0.097
_refine_ls_extinction_coef 0.0203(13)
_refine_ls_extinction_expression Fc^*^=kFc[1+0.001xFc^2^\l^3^/sin(2\q)]^-1/4^
_refine_ls_extinction_method 'SHELXL-2018/3 (Sheldrick 2018)'
_refine_ls_goodness_of_fit_ref 1.063
_refine_ls_hydrogen_treatment mixed
_refine_ls_matrix_type full
_refine_ls_number_parameters 375
_refine_ls_number_reflns 6188
_refine_ls_number_restraints 0
_refine_ls_restrained_S_all 1.063
_refine_ls_R_factor_all 0.0836
_refine_ls_R_factor_gt 0.0604
_refine_ls_shift/su_max 0.001
_refine_ls_shift/su_mean 0.000
_refine_ls_structure_factor_coef Fsqd
_refine_ls_weighting_details 'w=1/[\s^2^(Fo^2^)+(0.0398P)^2^+5.7357P] where P=(Fo^2^+2Fc^2^)/3'
_refine_ls_weighting_scheme calc
_refine_ls_wR_factor_gt 0.1315
_refine_ls_wR_factor_ref 0.1482
_reflns_Friedel_coverage 0.000
_reflns_number_gt 4724
_reflns_number_total 6188
_reflns_threshold_expression 'I > 2\s(I)'
_cod_data_source_file d1nj05379e2.cif
_cod_data_source_block AM63
_cod_depositor_comments 'Adding full bibliography for 7061247--7061248.cif.'
_cod_database_code 7061247
_shelx_shelxl_version_number 2018/3
_shelx_space_group_comment
;
The symmetry employed for this shelxl refinement is uniquely defined
by the following loop, which should always be used as a source of
symmetry information in preference to the above space-group names.
They are only intended as comments.
;
_shelx_estimated_absorpt_t_min 0.785
_shelx_estimated_absorpt_t_max 0.832

loop_
_space_group_symop_operation_xyz
'x, y, z'
'-x, -y, -z'

loop_
_atom_site_label
_atom_site_type_symbol
_atom_site_fract_x
_atom_site_fract_y
_atom_site_fract_z
_atom_site_U_iso_or_equiv
_atom_site_adp_type
_atom_site_occupancy
_atom_site_site_symmetry_order
_atom_site_calc_flag
_atom_site_refinement_flags_posn
_atom_site_refinement_flags_adp
_atom_site_refinement_flags_occupancy
_atom_site_disorder_assembly
_atom_site_disorder_group
C1 C 0.3950(5) 1.0691(5) 0.7679(5) 0.0566(13) Uani 1 1 d . . . . .
H1 H 0.353632 1.030178 0.808622 0.068 Uiso 1 1 calc R U . . .
C2 C 0.3606(6) 1.1822(6) 0.7663(6) 0.0710(17) Uani 1 1 d . . . . .
H2 H 0.296583 1.220058 0.807645 0.085 Uiso 1 1 calc R U . . .
C3 C 0.4210(7) 1.2388(6) 0.7037(6) 0.0761(19) Uani 1 1 d . . . . .
H3 H 0.395767 1.313372 0.702530 0.091 Uiso 1 1 calc R U . . .
C4 C 0.5171(6) 1.1866(5) 0.6436(5) 0.0667(16) Uani 1 1 d . . . . .
H4 H 0.557073 1.225080 0.601805 0.080 Uiso 1 1 calc R U . . .
C5 C 0.5539(5) 1.0748(5) 0.6462(4) 0.0505(12) Uani 1 1 d . . . . .
C6 C 0.4923(5) 1.0159(4) 0.7073(4) 0.0465(11) Uani 1 1 d . . . . .
C7 C 0.5509(4) 0.8996(4) 0.6955(4) 0.0424(10) Uani 1 1 d . . . . .
C8 C 0.6532(4) 0.8946(5) 0.6227(4) 0.0475(11) Uani 1 1 d . . . . .
C9 C 0.6529(5) 1.0005(5) 0.5941(4) 0.0521(12) Uani 1 1 d . . . . .
C10 C 0.7396(6) 1.0204(6) 0.5257(5) 0.0694(17) Uani 1 1 d . . . . .
H10 H 0.739600 1.090270 0.507013 0.083 Uiso 1 1 calc R U . . .
C11 C 0.8254(6) 0.9348(8) 0.4860(6) 0.0766(19) Uani 1 1 d . . . . .
H11 H 0.883593 0.947544 0.440604 0.092 Uiso 1 1 calc R U . . .
C12 C 0.8256(6) 0.8309(7) 0.5130(5) 0.0750(18) Uani 1 1 d . . . . .
H12 H 0.883678 0.773927 0.484895 0.090 Uiso 1 1 calc R U . . .
C13 C 0.7401(5) 0.8096(6) 0.5817(5) 0.0604(14) Uani 1 1 d . . . . .
H13 H 0.741302 0.739431 0.599891 0.072 Uiso 1 1 calc R U . . .
C14 C 0.5120(4) 0.8274(4) 0.7495(4) 0.0407(10) Uani 1 1 d . . . . .
H14 H 0.442854 0.852029 0.788360 0.049 Uiso 1 1 calc R U . . .
C15 C 0.5622(4) 0.7122(4) 0.7575(4) 0.0377(9) Uani 1 1 d . . . . .
C16 C 0.4760(4) 0.6579(4) 0.8216(4) 0.0404(10) Uani 1 1 d . . . . .
C17 C 0.3655(5) 0.5933(5) 0.7692(5) 0.0549(13) Uani 1 1 d . . . . .
H17 H 0.345967 0.579977 0.694507 0.066 Uiso 1 1 calc R U . . .
C18 C 0.2833(6) 0.5481(6) 0.8262(7) 0.0746(18) Uani 1 1 d . . . . .
H18 H 0.209546 0.505139 0.789408 0.090 Uiso 1 1 calc R U . . .
C19 C 0.3101(7) 0.5662(6) 0.9358(7) 0.0751(18) Uani 1 1 d . . . . .
H19 H 0.255124 0.535328 0.973539 0.090 Uiso 1 1 calc R U . . .
C20 C 0.4187(7) 0.6304(7) 0.9896(6) 0.0749(18) Uani 1 1 d . . . . .
H20 H 0.437146 0.643723 1.064421 0.090 Uiso 1 1 calc R U . . .
C21 C 0.5020(5) 0.6759(5) 0.9327(4) 0.0558(13) Uani 1 1 d . . . . .
H21 H 0.575573 0.718838 0.970005 0.067 Uiso 1 1 calc R U . . .
C22 C 0.7194(4) 0.5236(4) 0.7151(3) 0.0358(9) Uani 1 1 d . . . . .
C23 C 0.7492(4) 0.6426(4) 0.8057(4) 0.0353(9) Uani 1 1 d . . . . .
C24 C 0.8409(4) 0.6545(4) 0.8868(4) 0.0425(10) Uani 1 1 d . . . . .
H24 H 0.861015 0.732438 0.947420 0.051 Uiso 1 1 calc R U . . .
C25 C 0.9018(4) 0.5517(4) 0.8778(4) 0.0436(10) Uani 1 1 d . . . . .
H25 H 0.963509 0.560610 0.931691 0.052 Uiso 1 1 calc R U . . .
C26 C 0.8713(4) 0.4344(4) 0.7881(4) 0.0404(10) Uani 1 1 d . . . . .
C27 C 0.7813(4) 0.4201(4) 0.7072(4) 0.0386(10) Uani 1 1 d . . . . .
H27 H 0.761678 0.341516 0.647379 0.046 Uiso 1 1 calc R U . . .
C28 C 0.7399(4) 0.8733(4) 0.8736(4) 0.0389(10) Uani 1 1 d . . . . .
C29 C 0.6798(5) 0.9636(5) 0.9556(4) 0.0486(11) Uani 1 1 d . . . . .
H29 H 0.603545 0.941853 0.974087 0.058 Uiso 1 1 calc R U . . .
C30 C 0.7346(6) 1.0867(5) 1.0098(5) 0.0605(14) Uani 1 1 d . . . . .
H30 H 0.693027 1.148132 1.062713 0.073 Uiso 1 1 calc R U . . .
C31 C 0.8489(6) 1.1199(5) 0.9870(5) 0.0654(15) Uani 1 1 d . . . . .
H31 H 0.885015 1.202526 1.025092 0.078 Uiso 1 1 calc R U . . .
C32 C 0.9092(5) 1.0296(5) 0.9074(5) 0.0590(14) Uani 1 1 d . . . . .
H32 H 0.987122 1.050902 0.892095 0.071 Uiso 1 1 calc R U . . .
C33 C 0.8549(5) 0.9073(4) 0.8497(4) 0.0461(11) Uani 1 1 d . . . . .
H33 H 0.895701 0.847385 0.794461 0.055 Uiso 1 1 calc R U . . .
C34 C 0.6315(4) 0.5116(4) 0.6221(4) 0.0402(10) Uani 1 1 d . . . . .
C35 C 0.8839(10) 0.3245(12) 0.4131(10) 0.139(4) Uani 1 1 d . . . . .
H35A H 0.807596 0.361875 0.429818 0.166 Uiso 1 1 calc R U . . .
H35B H 0.926186 0.336989 0.484292 0.166 Uiso 1 1 calc R U . . .
N1 N 0.6864(3) 0.7449(3) 0.8129(3) 0.0385(8) Uani 1 1 d . . . . .
N2 N 0.5702(4) 0.6135(4) 0.6422(3) 0.0416(9) Uani 1 1 d . . . . .
O1 O 0.6213(3) 0.4179(3) 0.5305(3) 0.0504(8) Uani 1 1 d . . . . .
I1 I 0.96654(4) 0.27902(4) 0.77440(4) 0.0748(2) Uani 1 1 d . . . . .
Cl1 Cl 0.8556(4) 0.1644(4) 0.3312(4) 0.1946(18) Uani 1 1 d . . . . .
Cl2 Cl 0.9678(4) 0.3980(4) 0.3480(3) 0.1729(14) Uani 1 1 d . . . . .
H2A H 0.516(5) 0.606(5) 0.590(5) 0.060(16) Uiso 1 1 d . . . . .

loop_
_atom_site_aniso_label
_atom_site_aniso_U_11
_atom_site_aniso_U_22
_atom_site_aniso_U_33
_atom_site_aniso_U_23
_atom_site_aniso_U_13
_atom_site_aniso_U_12
C1 0.065(3) 0.048(3) 0.055(3) 0.017(2) -0.001(3) 0.017(3)
C2 0.082(4) 0.051(3) 0.072(4) 0.014(3) -0.011(3) 0.025(3)
C3 0.105(5) 0.040(3) 0.081(4) 0.024(3) -0.023(4) 0.008(3)
C4 0.086(4) 0.041(3) 0.071(4) 0.025(3) -0.022(3) -0.010(3)
C5 0.059(3) 0.042(3) 0.047(3) 0.018(2) -0.016(2) -0.007(2)
C6 0.054(3) 0.041(2) 0.043(2) 0.016(2) -0.009(2) 0.005(2)
C7 0.044(3) 0.045(2) 0.038(2) 0.016(2) -0.0030(19) 0.008(2)
C8 0.047(3) 0.057(3) 0.040(2) 0.022(2) -0.004(2) 0.004(2)
C9 0.055(3) 0.057(3) 0.044(3) 0.025(2) -0.011(2) -0.010(2)
C10 0.079(4) 0.073(4) 0.057(3) 0.034(3) -0.007(3) -0.020(3)
C11 0.067(4) 0.101(5) 0.064(4) 0.037(4) 0.010(3) -0.010(4)
C12 0.060(4) 0.108(5) 0.066(4) 0.043(4) 0.016(3) 0.019(4)
C13 0.054(3) 0.084(4) 0.056(3) 0.038(3) 0.011(3) 0.019(3)
C14 0.041(2) 0.040(2) 0.042(2) 0.0165(19) 0.0018(19) 0.0105(19)
C15 0.041(2) 0.036(2) 0.035(2) 0.0125(18) -0.0005(18) 0.0097(18)
C16 0.041(2) 0.033(2) 0.046(2) 0.0136(19) 0.006(2) 0.0091(18)
C17 0.052(3) 0.049(3) 0.060(3) 0.020(2) 0.002(2) 0.001(2)
C18 0.062(4) 0.060(4) 0.098(5) 0.030(4) 0.013(4) -0.007(3)
C19 0.080(5) 0.064(4) 0.095(5) 0.044(4) 0.034(4) 0.009(3)
C20 0.092(5) 0.085(5) 0.065(4) 0.046(4) 0.023(4) 0.014(4)
C21 0.061(3) 0.061(3) 0.048(3) 0.026(3) 0.008(2) 0.007(3)
C22 0.037(2) 0.034(2) 0.034(2) 0.0123(17) -0.0023(17) 0.0031(17)
C23 0.038(2) 0.033(2) 0.037(2) 0.0152(17) 0.0028(18) 0.0062(17)
C24 0.050(3) 0.035(2) 0.037(2) 0.0108(18) -0.008(2) 0.0034(19)
C25 0.047(3) 0.043(2) 0.042(2) 0.019(2) -0.008(2) 0.005(2)
C26 0.047(3) 0.035(2) 0.044(2) 0.0196(19) -0.002(2) 0.0101(19)
C27 0.042(2) 0.033(2) 0.038(2) 0.0119(18) -0.0014(18) 0.0056(18)
C28 0.046(3) 0.033(2) 0.036(2) 0.0128(18) 0.0000(19) 0.0042(18)
C29 0.052(3) 0.042(3) 0.048(3) 0.013(2) 0.008(2) 0.007(2)
C30 0.076(4) 0.039(3) 0.056(3) 0.007(2) 0.011(3) 0.013(3)
C31 0.070(4) 0.037(3) 0.081(4) 0.018(3) 0.000(3) -0.005(3)
C32 0.052(3) 0.048(3) 0.080(4) 0.029(3) 0.010(3) 0.001(2)
C33 0.051(3) 0.040(2) 0.051(3) 0.021(2) 0.009(2) 0.007(2)
C34 0.044(2) 0.038(2) 0.036(2) 0.0119(19) -0.0005(19) 0.0090(19)
C35 0.104(7) 0.189(12) 0.143(9) 0.084(9) 0.038(7) 0.023(8)
N1 0.038(2) 0.0318(18) 0.0410(19) 0.0104(15) -0.0037(16) 0.0047(15)
N2 0.047(2) 0.043(2) 0.0319(19) 0.0111(16) -0.0039(17) 0.0129(17)
O1 0.057(2) 0.0468(18) 0.0351(16) 0.0034(14) -0.0094(15) 0.0166(16)
I1 0.0917(4) 0.0527(3) 0.0775(3) 0.0221(2) -0.0191(2) 0.0280(2)
Cl1 0.195(4) 0.200(4) 0.178(3) 0.079(3) 0.026(3) -0.065(3)
Cl2 0.184(3) 0.170(3) 0.184(3) 0.090(3) 0.071(3) -0.004(2)

loop_
_atom_type_symbol
_atom_type_description
_atom_type_scat_dispersion_real
_atom_type_scat_dispersion_imag
_atom_type_scat_source
C C 0.0033 0.0016 'International Tables Vol C Tables 4.2.6.8 and 6.1.1.4'
H H 0.0000 0.0000 'International Tables Vol C Tables 4.2.6.8 and 6.1.1.4'
N N 0.0061 0.0033 'International Tables Vol C Tables 4.2.6.8 and 6.1.1.4'
O O 0.0106 0.0060 'International Tables Vol C Tables 4.2.6.8 and 6.1.1.4'
I I -0.4742 1.8119 'International Tables Vol C Tables 4.2.6.8 and 6.1.1.4'
Cl Cl 0.1484 0.1585 'International Tables Vol C Tables 4.2.6.8 and 6.1.1.4'

loop_
_geom_angle_atom_site_label_1
_geom_angle_atom_site_label_2
_geom_angle_atom_site_label_3
_geom_angle
_geom_angle_site_symmetry_1
_geom_angle_site_symmetry_3
_geom_angle_publ_flag
C6 C1 C2 118.5(6) . . ?
C6 C1 H1 120.8 . . ?
C2 C1 H1 120.8 . . ?
C3 C2 C1 120.7(6) . . ?
C3 C2 H2 119.7 . . ?
C1 C2 H2 119.7 . . ?
C4 C3 C2 121.1(6) . . ?
C4 C3 H3 119.4 . . ?
C2 C3 H3 119.4 . . ?
C3 C4 C5 118.8(6) . . ?
C3 C4 H4 120.6 . . ?
C5 C4 H4 120.6 . . ?
C4 C5 C6 120.5(6) . . ?
C4 C5 C9 131.0(5) . . ?
C6 C5 C9 108.4(4) . . ?
C1 C6 C5 120.4(5) . . ?
C1 C6 C7 130.6(5) . . ?
C5 C6 C7 109.0(4) . . ?
C14 C7 C8 133.3(4) . . ?
C14 C7 C6 121.2(4) . . ?
C8 C7 C6 105.4(4) . . ?
C13 C8 C9 119.6(5) . . ?
C13 C8 C7 132.7(5) . . ?
C9 C8 C7 107.7(4) . . ?
C10 C9 C8 120.4(6) . . ?
C10 C9 C5 130.1(5) . . ?
C8 C9 C5 109.4(5) . . ?
C11 C10 C9 119.1(6) . . ?
C11 C10 H10 120.5 . . ?
C9 C10 H10 120.5 . . ?
C12 C11 C10 120.8(6) . . ?
C12 C11 H11 119.6 . . ?
C10 C11 H11 119.6 . . ?
C11 C12 C13 121.0(6) . . ?
C11 C12 H12 119.5 . . ?
C13 C12 H12 119.5 . . ?
C8 C13 C12 119.1(6) . . ?
C8 C13 H13 120.4 . . ?
C12 C13 H13 120.4 . . ?
C7 C14 C15 130.6(4) . . ?
C7 C14 H14 114.7 . . ?
C15 C14 H14 114.7 . . ?
N1 C15 N2 107.0(3) . . ?
N1 C15 C14 111.1(4) . . ?
N2 C15 C14 109.3(3) . . ?
N1 C15 C16 111.3(4) . . ?
N2 C15 C16 108.7(4) . . ?
C14 C15 C16 109.3(4) . . ?
C21 C16 C17 117.8(5) . . ?
C21 C16 C15 122.5(4) . . ?
C17 C16 C15 119.6(4) . . ?
C16 C17 C18 121.1(6) . . ?
C16 C17 H17 119.4 . . ?
C18 C17 H17 119.4 . . ?
C19 C18 C17 120.5(6) . . ?
C19 C18 H18 119.7 . . ?
C17 C18 H18 119.7 . . ?
C18 C19 C20 119.4(6) . . ?
C18 C19 H19 120.3 . . ?
C20 C19 H19 120.3 . . ?
C19 C20 C21 120.5(6) . . ?
C19 C20 H20 119.8 . . ?
C21 C20 H20 119.8 . . ?
C16 C21 C20 120.7(6) . . ?
C16 C21 H21 119.6 . . ?
C20 C21 H21 119.6 . . ?
C27 C22 C23 120.1(4) . . ?
C27 C22 C34 119.7(4) . . ?
C23 C22 C34 120.0(4) . . ?
N1 C23 C24 121.5(4) . . ?
N1 C23 C22 119.5(4) . . ?
C24 C23 C22 119.0(4) . . ?
C25 C24 C23 120.3(4) . . ?
C25 C24 H24 119.8 . . ?
C23 C24 H24 119.8 . . ?
C24 C25 C26 120.2(4) . . ?
C24 C25 H25 119.9 . . ?
C26 C25 H25 119.9 . . ?
C27 C26 C25 120.6(4) . . ?
C27 C26 I1 119.7(3) . . ?
C25 C26 I1 119.7(3) . . ?
C26 C27 C22 119.8(4) . . ?
C26 C27 H27 120.1 . . ?
C22 C27 H27 120.1 . . ?
C29 C28 C33 119.3(4) . . ?
C29 C28 N1 121.6(4) . . ?
C33 C28 N1 119.1(4) . . ?
C28 C29 C30 119.2(5) . . ?
C28 C29 H29 120.4 . . ?
C30 C29 H29 120.4 . . ?
C31 C30 C29 121.5(5) . . ?
C31 C30 H30 119.3 . . ?
C29 C30 H30 119.3 . . ?
C30 C31 C32 119.1(5) . . ?
C30 C31 H31 120.4 . . ?
C32 C31 H31 120.4 . . ?
C31 C32 C33 120.4(5) . . ?
C31 C32 H32 119.8 . . ?
C33 C32 H32 119.8 . . ?
C32 C33 C28 120.4(5) . . ?
C32 C33 H33 119.8 . . ?
C28 C33 H33 119.8 . . ?
O1 C34 N2 122.9(4) . . ?
O1 C34 C22 122.3(4) . . ?
N2 C34 C22 114.7(4) . . ?
Cl2 C35 Cl1 111.6(7) . . ?
Cl2 C35 H35A 109.3 . . ?
Cl1 C35 H35A 109.3 . . ?
Cl2 C35 H35B 109.3 . . ?
Cl1 C35 H35B 109.3 . . ?
H35A C35 H35B 108.0 . . ?
C23 N1 C28 120.9(4) . . ?
C23 N1 C15 115.6(3) . . ?
C28 N1 C15 123.5(3) . . ?
C34 N2 C15 122.5(4) . . ?
C34 N2 H2A 115(4) . . ?
C15 N2 H2A 119(4) . . ?

loop_
_geom_bond_atom_site_label_1
_geom_bond_atom_site_label_2
_geom_bond_distance
_geom_bond_site_symmetry_2
_geom_bond_publ_flag
C1 C6 1.388(7) . ?
C1 C2 1.394(8) . ?
C1 H1 0.9300 . ?
C2 C3 1.389(10) . ?
C2 H2 0.9300 . ?
C3 C4 1.371(10) . ?
C3 H3 0.9300 . ?
C4 C5 1.394(7) . ?
C4 H4 0.9300 . ?
C5 C6 1.398(7) . ?
C5 C9 1.457(8) . ?
C6 C7 1.489(6) . ?
C7 C14 1.342(7) . ?
C7 C8 1.489(7) . ?
C8 C13 1.389(7) . ?
C8 C9 1.412(7) . ?
C9 C10 1.396(8) . ?
C10 C11 1.381(10) . ?
C10 H10 0.9300 . ?
C11 C12 1.377(10) . ?
C11 H11 0.9300 . ?
C12 C13 1.396(8) . ?
C12 H12 0.9300 . ?
C13 H13 0.9300 . ?
C14 C15 1.519(6) . ?
C14 H14 0.9300 . ?
C15 N1 1.479(6) . ?
C15 N2 1.480(6) . ?
C15 C16 1.541(6) . ?
C16 C21 1.384(7) . ?
C16 C17 1.385(7) . ?
C17 C18 1.389(8) . ?
C17 H17 0.9300 . ?
C18 C19 1.366(10) . ?
C18 H18 0.9300 . ?
C19 C20 1.371(10) . ?
C19 H19 0.9300 . ?
C20 C21 1.398(8) . ?
C20 H20 0.9300 . ?
C21 H21 0.9300 . ?
C22 C27 1.392(6) . ?
C22 C23 1.408(6) . ?
C22 C34 1.476(6) . ?
C23 N1 1.387(5) . ?
C23 C24 1.395(6) . ?
C24 C25 1.374(6) . ?
C24 H24 0.9300 . ?
C25 C26 1.392(6) . ?
C25 H25 0.9300 . ?
C26 C27 1.372(6) . ?
C26 I1 2.098(4) . ?
C27 H27 0.9300 . ?
C28 C29 1.385(6) . ?
C28 C33 1.388(7) . ?
C28 N1 1.439(5) . ?
C29 C30 1.387(7) . ?
C29 H29 0.9300 . ?
C30 C31 1.372(8) . ?
C30 H30 0.9300 . ?
C31 C32 1.372(8) . ?
C31 H31 0.9300 . ?
C32 C33 1.381(7) . ?
C32 H32 0.9300 . ?
C33 H33 0.9300 . ?
C34 O1 1.237(5) . ?
C34 N2 1.341(6) . ?
C35 Cl2 1.675(10) . ?
C35 Cl1 1.719(13) . ?
C35 H35A 0.9700 . ?
C35 H35B 0.9700 . ?
N2 H2A 0.86(6) . ?

loop_
_geom_hbond_atom_site_label_D
_geom_hbond_atom_site_label_H
_geom_hbond_atom_site_label_A
_geom_hbond_distance_DH
_geom_hbond_distance_HA
_geom_hbond_distance_DA
_geom_hbond_angle_DHA
_geom_hbond_site_symmetry_A
_geom_hbond_publ_flag
C35 H35A O1 0.97 2.47 3.376(11) 156.0 . yes
N2 H2A O1 0.86(6) 2.06(6) 2.922(5) 176(5) 2_666 yes

loop_
_geom_torsion_atom_site_label_1
_geom_torsion_atom_site_label_2
_geom_torsion_atom_site_label_3
_geom_torsion_atom_site_label_4
_geom_torsion
_geom_torsion_site_symmetry_1
_geom_torsion_site_symmetry_2
_geom_torsion_site_symmetry_3
_geom_torsion_site_symmetry_4
_geom_torsion_publ_flag
C6 C1 C2 C3 1.3(9) . . . . ?
C1 C2 C3 C4 -1.2(10) . . . . ?
C2 C3 C4 C5 0.0(9) . . . . ?
C3 C4 C5 C6 1.1(8) . . . . ?
C3 C4 C5 C9 -178.3(5) . . . . ?
C2 C1 C6 C5 -0.1(8) . . . . ?
C2 C1 C6 C7 178.3(5) . . . . ?
C4 C5 C6 C1 -1.1(7) . . . . ?
C9 C5 C6 C1 178.5(4) . . . . ?
C4 C5 C6 C7 -179.8(4) . . . . ?
C9 C5 C6 C7 -0.3(5) . . . . ?
C1 C6 C7 C14 -0.9(8) . . . . ?
C5 C6 C7 C14 177.6(4) . . . . ?
C1 C6 C7 C8 -178.2(5) . . . . ?
C5 C6 C7 C8 0.4(5) . . . . ?
C14 C7 C8 C13 3.4(9) . . . . ?
C6 C7 C8 C13 -179.8(5) . . . . ?
C14 C7 C8 C9 -177.1(5) . . . . ?
C6 C7 C8 C9 -0.3(5) . . . . ?
C13 C8 C9 C10 -0.4(8) . . . . ?
C7 C8 C9 C10 -180.0(5) . . . . ?
C13 C8 C9 C5 179.7(5) . . . . ?
C7 C8 C9 C5 0.1(5) . . . . ?
C4 C5 C9 C10 -0.3(9) . . . . ?
C6 C5 C9 C10 -179.8(5) . . . . ?
C4 C5 C9 C8 179.6(5) . . . . ?
C6 C5 C9 C8 0.1(5) . . . . ?
C8 C9 C10 C11 0.2(8) . . . . ?
C5 C9 C10 C11 -179.9(5) . . . . ?
C9 C10 C11 C12 0.2(10) . . . . ?
C10 C11 C12 C13 -0.6(10) . . . . ?
C9 C8 C13 C12 0.0(8) . . . . ?
C7 C8 C13 C12 179.5(5) . . . . ?
C11 C12 C13 C8 0.4(10) . . . . ?
C8 C7 C14 C15 1.5(9) . . . . ?
C6 C7 C14 C15 -174.9(4) . . . . ?
C7 C14 C15 N1 61.8(6) . . . . ?
C7 C14 C15 N2 -56.1(6) . . . . ?
C7 C14 C15 C16 -175.0(5) . . . . ?
N1 C15 C16 C21 18.9(6) . . . . ?
N2 C15 C16 C21 136.5(4) . . . . ?
C14 C15 C16 C21 -104.2(5) . . . . ?
N1 C15 C16 C17 -164.1(4) . . . . ?
N2 C15 C16 C17 -46.5(5) . . . . ?
C14 C15 C16 C17 72.8(5) . . . . ?
C21 C16 C17 C18 0.0(8) . . . . ?
C15 C16 C17 C18 -177.1(5) . . . . ?
C16 C17 C18 C19 -0.2(9) . . . . ?
C17 C18 C19 C20 0.4(10) . . . . ?
C18 C19 C20 C21 -0.6(10) . . . . ?
C17 C16 C21 C20 -0.1(8) . . . . ?
C15 C16 C21 C20 176.9(5) . . . . ?
C19 C20 C21 C16 0.4(9) . . . . ?
C27 C22 C23 N1 -179.6(4) . . . . ?
C34 C22 C23 N1 6.7(6) . . . . ?
C27 C22 C23 C24 -0.1(7) . . . . ?
C34 C22 C23 C24 -173.8(4) . . . . ?
N1 C23 C24 C25 180.0(4) . . . . ?
C22 C23 C24 C25 0.5(7) . . . . ?
C23 C24 C25 C26 -0.8(7) . . . . ?
C24 C25 C26 C27 0.7(7) . . . . ?
C24 C25 C26 I1 179.3(4) . . . . ?
C25 C26 C27 C22 -0.3(7) . . . . ?
I1 C26 C27 C22 -178.9(3) . . . . ?
C23 C22 C27 C26 0.0(7) . . . . ?
C34 C22 C27 C26 173.7(4) . . . . ?
C33 C28 C29 C30 1.7(7) . . . . ?
N1 C28 C29 C30 -178.6(5) . . . . ?
C28 C29 C30 C31 -2.5(9) . . . . ?
C29 C30 C31 C32 1.2(9) . . . . ?
C30 C31 C32 C33 0.9(9) . . . . ?
C31 C32 C33 C28 -1.7(8) . . . . ?
C29 C28 C33 C32 0.4(7) . . . . ?
N1 C28 C33 C32 -179.4(4) . . . . ?
C27 C22 C34 O1 -9.4(7) . . . . ?
C23 C22 C34 O1 164.3(5) . . . . ?
C27 C22 C34 N2 175.0(4) . . . . ?
C23 C22 C34 N2 -11.3(6) . . . . ?
C24 C23 N1 C28 24.7(6) . . . . ?
C22 C23 N1 C28 -155.8(4) . . . . ?
C24 C23 N1 C15 -153.7(4) . . . . ?
C22 C23 N1 C15 25.8(6) . . . . ?
C29 C28 N1 C23 -128.5(5) . . . . ?
C33 C28 N1 C23 51.2(6) . . . . ?
C29 C28 N1 C15 49.8(6) . . . . ?
C33 C28 N1 C15 -130.5(5) . . . . ?
N2 C15 N1 C23 -49.1(5) . . . . ?
C14 C15 N1 C23 -168.4(4) . . . . ?
C16 C15 N1 C23 69.6(5) . . . . ?
N2 C15 N1 C28 132.5(4) . . . . ?
C14 C15 N1 C28 13.3(6) . . . . ?
C16 C15 N1 C28 -108.8(4) . . . . ?
O1 C34 N2 C15 166.6(5) . . . . ?
C22 C34 N2 C15 -17.8(6) . . . . ?
N1 C15 N2 C34 47.0(6) . . . . ?
C14 C15 N2 C34 167.4(4) . . . . ?
C16 C15 N2 C34 -73.3(5) . . . . ?
